data_1546515
loop_
_publ_author_name
'Sahoo, Apurba Ranjan'
'Jiang, Fan'
'Bruneau, Christian'
'Gangavaram, Sharma'
'Surisetti, Suresh'
'Roisnel, Thierry'
'Dorcet, Vincent'
'Achard, Mathieu'

_publ_section_title
;
 Phosphine-Pyridonate Ligands Containing Octahedral Ruthenium Complexes :
 Access to Esters and Formic Acid
;
_journal_name_full 'Catal. Sci. Technol.'
_journal_paper_doi 10.1039/C7CY00932A
_journal_year 2017
_chemical_absolute_configuration ad
_chemical_compound_source 'synthesis as described'
_chemical_formula_moiety 'C38 H35 N3 O3 P2 Ru, 0.5(C H2 Cl2)'
_chemical_formula_sum 'C38.5 H36 Cl N3 O3 P2 Ru'
_chemical_formula_weight 787.16
_chemical_name_systematic
;
 ?
;
_space_group_crystal_system monoclinic
_space_group_IT_number 7
_space_group_name_Hall 'P -2yc'
_space_group_name_H-M_alt 'P 1 c 1'
_symmetry_space_group_name_Hall 'P -2yc'
_symmetry_space_group_name_H-M 'P 1 c 1'
_atom_sites_solution_hydrogens mixed
_audit_update_record
;
2016-03-16 deposited with the CCDC.
2017-07-10 downloaded from the CCDC.
;
_cell_angle_alpha 90
_cell_angle_beta 107.190(4)
_cell_angle_gamma 90
_cell_formula_units_Z 4
_cell_length_a 16.1179(19)
_cell_length_b 16.1688(19)
_cell_length_c 15.2936(18)
_cell_measurement_reflns_used 9949
_cell_measurement_temperature 150
_cell_measurement_theta_max 27.52
_cell_measurement_theta_min 2.65
_cell_measurement_wavelength 0.71073
_cell_volume 3807.6(8)
_computing_cell_refinement 'APEX3 (Bruker, 2015); SAINT (Bruker, 2014)'
_computing_data_collection 'SAINT (Bruker, 2014)'
_computing_data_reduction 'SAINT (Bruker, 2014)'
_computing_molecular_graphics 'SXGRAPH (Farrugia, 1999), Mercury (CSD, 2014)'
_computing_publication_material 'CRYSCALc (T. Roisnel, local program, 2015)'
_computing_structure_refinement 'SHELXL-2014/7 (Sheldrick, 2014)'
_computing_structure_solution 'SHELXT (Sheldrick, 2015)'
_diffrn_ambient_temperature 150
_diffrn_detector '(CMOS) PHOTON 100'
_diffrn_measured_fraction_theta_full 0.999
_diffrn_measured_fraction_theta_max 0.985
_diffrn_measurement_device_type 'D8 VENTURE Bruker AXS'
_diffrn_measurement_method 'rotation images'
_diffrn_radiation_monochromator 'multilayer monochromator'
_diffrn_radiation_probe x-ray
_diffrn_radiation_source 'Incoatec microfocus sealed tube'
_diffrn_radiation_type MoK\a
_diffrn_radiation_wavelength 0.71073
_diffrn_reflns_av_unetI/netI 0.0784
_diffrn_reflns_limit_h_max 20
_diffrn_reflns_limit_h_min -20
_diffrn_reflns_limit_k_max 21
_diffrn_reflns_limit_k_min -21
_diffrn_reflns_limit_l_max 19
_diffrn_reflns_limit_l_min -19
_diffrn_reflns_number 72636
_diffrn_reflns_theta_full 25.242
_diffrn_reflns_theta_max 27.685
_diffrn_reflns_theta_min 2.519
_exptl_absorpt_coefficient_mu 0.605
_exptl_absorpt_correction_T_max 0.970
_exptl_absorpt_correction_T_min 0.812
_exptl_absorpt_correction_type multi-scan
_exptl_absorpt_process_details
;
  [Sheldrick, G.M. (2014). SADABS Bruker AXS Inc., Madison, Wisconsin, USA]
;
_exptl_crystal_colour colourless
_exptl_crystal_density_diffrn 1.373
_exptl_crystal_description block
_exptl_crystal_F_000 1612
_exptl_crystal_size_max 0.380
_exptl_crystal_size_mid 0.120
_exptl_crystal_size_min 0.050
_refine_diff_density_max 2.301
_refine_diff_density_min -3.850
_refine_diff_density_rms 0.186
_refine_ls_abs_structure_details
;
Flack x determined using 6769 quotients [(I+)-(I-)]/[(I+)+(I-)]
(Parsons, Flack and Wagner, Acta Cryst. B69 (2013) 249-259).
;
_refine_ls_abs_structure_Flack -0.049(12)
_refine_ls_extinction_method none
_refine_ls_goodness_of_fit_ref 1.043
_refine_ls_hydrogen_treatment mixed
_refine_ls_matrix_type full
_refine_ls_number_parameters 829
_refine_ls_number_reflns 72636
_refine_ls_number_restraints 12
_refine_ls_restrained_S_all 1.043
_refine_ls_R_factor_all 0.0853
_refine_ls_R_factor_gt 0.0732
_refine_ls_shift/su_max 0.001
_refine_ls_shift/su_mean 0.000
_refine_ls_structure_factor_coef Fsqd
_refine_ls_weighting_details 'w=1/[\s^2^(Fo^2^)+(0.1180P)^2^+13.2728P] where P=(Fo^2^+2Fc^2^)/3'
_refine_ls_weighting_scheme calc
_refine_ls_wR_factor_gt 0.1982
_refine_ls_wR_factor_ref 0.2105
_reflns_number_gt 63493
_reflns_number_total 72636
_reflns_threshold_expression >2sigma(I)
_cod_data_source_file c7cy00932a2.cif
_cod_data_source_block MAARS772
_cod_depositor_comments
;
The following automatic conversions were performed:

'_space_group_crystal_system' value 'Monoclinic' changed to
'monoclinic' according to
/home/data/users/saulius/crontab/automatic-downloads/rss-feeds/RSC/lib/dictionaries/cif_core.dic
dictionary named 'cif_core.dic' version 2.4.2 from 2011-04-26.

Automatic conversion script
Id: cif_fix_values 4973 2017-02-22 13:04:09Z antanas 

2019-01-23
Z value and formula fixed to values more according to usual
chemical conventions.                 miguel
;
_cod_original_formula_sum 'C77 H72 Cl2 N6 O6 P4 Ru2'
_cod_original_formula_weight 1574.32
_cod_original_formula_moiety '2(C38 H35 N3 O3 P2 Ru), C H2 Cl2'
_cod_original_formula_units_Z 2
_cod_database_code 1546515

loop_
_space_group_symop_operation_xyz
'x, y, z'
'x, -y, z+1/2'

loop_
_atom_site_label
_atom_site_type_symbol
_atom_site_fract_x
_atom_site_fract_y
_atom_site_fract_z
_atom_site_U_iso_or_equiv
_atom_site_adp_type
_atom_site_occupancy
_atom_site_site_symmetry_order
_atom_site_calc_flag
_atom_site_refinement_flags_posn
_atom_site_refinement_flags_adp
Ru1 Ru 0.31855(5) 0.25811(5) 0.45534(5) 0.0158(2) Uani 1 1 d . .
P1 P 0.33273(19) 0.31638(16) 0.3295(2) 0.0173(6) Uani 1 1 d . .
P2 P 0.1715(2) 0.2844(2) 0.4291(2) 0.0207(6) Uani 1 1 d . .
O1 O 0.3213(6) 0.1873(5) 0.5764(7) 0.0254(19) Uani 1 1 d D .
H1A H 0.374(3) 0.174(7) 0.606(9) 0.031 Uiso 1 1 d D U
H1B H 0.294(6) 0.142(6) 0.550(8) 0.031 Uiso 1 1 d D U
C2 C 0.3150(7) 0.4232(6) 0.2941(8) 0.019(2) Uani 1 1 d . .
C3 C 0.2498(9) 0.4476(8) 0.2161(9) 0.028(3) Uani 1 1 d . .
H3 H 0.2157 0.4070 0.1766 0.034 Uiso 1 1 calc R U
C4 C 0.2345(9) 0.5310(8) 0.1960(10) 0.030(3) Uani 1 1 d . .
H4 H 0.1892 0.5477 0.1435 0.036 Uiso 1 1 calc R U
C5 C 0.2860(10) 0.5899(8) 0.2533(11) 0.037(3) Uani 1 1 d . .
H5 H 0.2755 0.6471 0.2403 0.044 Uiso 1 1 calc R U
C6 C 0.3529(9) 0.5653(8) 0.3297(10) 0.030(3) Uani 1 1 d . .
H6 H 0.3892 0.6054 0.3680 0.036 Uiso 1 1 calc R U
C7 C 0.3657(8) 0.4841(8) 0.3487(9) 0.026(3) Uani 1 1 d . .
H7 H 0.4110 0.4679 0.4013 0.031 Uiso 1 1 calc R U
N11 N 0.3560(6) 0.3566(6) 0.5397(7) 0.0179(19) Uani 1 1 d . .
C12 C 0.3855(7) 0.4141(7) 0.5821(9) 0.023(2) Uani 1 1 d . .
C13 C 0.4218(9) 0.4915(8) 0.6298(10) 0.031(3) Uani 1 1 d . .
H13A H 0.4765 0.5046 0.6172 0.047 Uiso 1 1 calc R U
H13B H 0.4325 0.4844 0.6959 0.047 Uiso 1 1 calc R U
H13C H 0.3804 0.5367 0.6080 0.047 Uiso 1 1 calc R U
C36 C 0.2918(8) 0.0726(8) 0.3958(11) 0.029(3) Uani 1 1 d . .
C21 C 0.4457(8) 0.2977(8) 0.3332(9) 0.027(3) Uani 1 1 d . .
H21A H 0.4470 0.2541 0.2882 0.033 Uiso 1 1 calc R U
H21B H 0.4697 0.3489 0.3146 0.033 Uiso 1 1 calc R U
C22 C 0.5013(8) 0.2723(9) 0.4233(10) 0.0265(12) Uani 1 1 d . .
C23 C 0.5875(8) 0.2756(9) 0.4411(9) 0.0265(12) Uani 1 1 d . .
H23 H 0.6117 0.2944 0.3951 0.032 Uiso 1 1 calc R U
C24 C 0.6425(10) 0.2519(8) 0.5265(12) 0.0265(12) Uani 1 1 d . .
H24 H 0.7036 0.2583 0.5403 0.032 Uiso 1 1 calc R U
C25 C 0.6075(8) 0.2195(8) 0.5895(10) 0.0265(12) Uani 1 1 d . .
H25 H 0.6439 0.1983 0.6457 0.032 Uiso 1 1 calc R U
C26 C 0.5155(8) 0.2176(8) 0.5704(9) 0.0265(12) Uani 1 1 d . .
N27 N 0.4633(7) 0.2424(6) 0.4856(8) 0.0161(14) Uani 1 1 d . .
O28 O 0.4837(5) 0.1914(6) 0.6322(6) 0.0263(18) Uani 1 1 d D .
C31 C 0.2755(8) 0.2512(6) 0.2334(9) 0.021(2) Uani 1 1 d . .
H31A H 0.2136 0.2673 0.2101 0.026 Uiso 1 1 calc R U
H31B H 0.3021 0.2556 0.1829 0.026 Uiso 1 1 calc R U
C32 C 0.2846(7) 0.1640(7) 0.2720(9) 0.024(2) Uani 1 1 d . .
C33 C 0.2796(9) 0.0992(9) 0.2125(11) 0.033(3) Uani 1 1 d . .
H33 H 0.2742 0.1090 0.1498 0.039 Uiso 1 1 calc R U
C34 C 0.2827(9) 0.0182(8) 0.2466(16) 0.050(5) Uani 1 1 d . .
H34 H 0.2808 -0.0278 0.2074 0.060 Uiso 1 1 calc R U
C35 C 0.2885(9) 0.0065(8) 0.3338(12) 0.035(3) Uani 1 1 d . .
H35 H 0.2905 -0.0485 0.3559 0.042 Uiso 1 1 calc R U
N37 N 0.2935(6) 0.1533(5) 0.3635(7) 0.0161(14) Uani 1 1 d . .
O38 O 0.2935(7) 0.0607(6) 0.4778(8) 0.040(3) Uani 1 1 d D .
C41 C 0.1398(8) 0.3900(8) 0.4531(9) 0.026(3) Uani 1 1 d . .
C42 C 0.0649(8) 0.4050(9) 0.4757(10) 0.033(3) Uani 1 1 d . .
H42 H 0.0301 0.3604 0.4849 0.040 Uiso 1 1 calc R U
C43 C 0.0404(11) 0.4869(12) 0.4851(13) 0.052(5) Uani 1 1 d . .
H43 H -0.0114 0.4973 0.5009 0.063 Uiso 1 1 calc R U
C44 C 0.0904(12) 0.5533(10) 0.4717(12) 0.048(4) Uani 1 1 d . .
H44 H 0.0734 0.6085 0.4789 0.058 Uiso 1 1 calc R U
C45 C 0.1654(11) 0.5374(9) 0.4476(12) 0.041(4) Uani 1 1 d . .
H45 H 0.2002 0.5815 0.4371 0.049 Uiso 1 1 calc R U
C46 C 0.1882(9) 0.4573(8) 0.4395(10) 0.030(3) Uani 1 1 d . .
H46 H 0.2400 0.4468 0.4236 0.036 Uiso 1 1 calc R U
C47 C 0.1062(8) 0.2725(9) 0.3098(9) 0.026(3) Uani 1 1 d . .
C48 C 0.0881(9) 0.1940(9) 0.2708(11) 0.034(3) Uani 1 1 d . .
H48 H 0.1075 0.1466 0.3080 0.040 Uiso 1 1 calc R U
C49 C 0.0426(9) 0.1835(11) 0.1794(11) 0.042(4) Uani 1 1 d . .
H49 H 0.0294 0.1297 0.1541 0.050 Uiso 1 1 calc R U
C50 C 0.0172(10) 0.2519(10) 0.1265(12) 0.040(4) Uani 1 1 d . .
H50 H -0.0125 0.2452 0.0633 0.048 Uiso 1 1 calc R U
C51 C 0.0334(9) 0.3321(9) 0.1625(10) 0.035(3) Uani 1 1 d . .
H51 H 0.0152 0.3791 0.1243 0.042 Uiso 1 1 calc R U
C52 C 0.0760(8) 0.3414(8) 0.2538(9) 0.027(3) Uani 1 1 d . .
H52 H 0.0852 0.3953 0.2795 0.032 Uiso 1 1 calc R U
C53 C 0.1081(8) 0.2214(10) 0.4877(10) 0.031(3) Uani 1 1 d . .
C54 C 0.1433(10) 0.1993(14) 0.5757(12) 0.059(6) Uani 1 1 d . .
H54 H 0.2001 0.2175 0.6080 0.071 Uiso 1 1 calc R U
C55 C 0.0967(12) 0.1496(16) 0.6204(15) 0.074(7) Uani 1 1 d . .
H55 H 0.1216 0.1329 0.6822 0.089 Uiso 1 1 calc R U
C56 C 0.0103(13) 0.1249(14) 0.5699(18) 0.076(7) Uani 1 1 d . .
H56 H -0.0202 0.0863 0.5958 0.091 Uiso 1 1 calc R U
C57 C -0.0274(12) 0.1557(18) 0.4869(15) 0.082(8) Uani 1 1 d . .
H57 H -0.0872 0.1453 0.4578 0.098 Uiso 1 1 calc R U
C58 C 0.0197(10) 0.2027(11) 0.4425(12) 0.045(4) Uani 1 1 d . .
H58 H -0.0070 0.2224 0.3822 0.054 Uiso 1 1 calc R U
Ru2 Ru 0.56163(5) 0.75451(5) 0.52392(6) 0.0148(2) Uani 1 1 d . .
P11 P 0.54759(19) 0.80947(17) 0.3875(2) 0.0165(5) Uani 1 1 d . .
P12 P 0.70916(19) 0.7739(2) 0.5863(2) 0.0206(6) Uani 1 1 d . .
O101 O 0.5589(5) 0.6893(5) 0.6484(6) 0.0223(17) Uani 1 1 d D .
H10A H 0.506(3) 0.690(8) 0.654(7) 0.027 Uiso 1 1 d D U
H10B H 0.565(8) 0.647(6) 0.620(10) 0.027 Uiso 1 1 d D U
C102 C 0.5685(7) 0.9153(7) 0.3632(8) 0.019(2) Uani 1 1 d . .
C103 C 0.5160(9) 0.9764(8) 0.3871(9) 0.029(3) Uani 1 1 d . .
H103 H 0.4699 0.9608 0.4106 0.034 Uiso 1 1 calc R U
C104 C 0.5329(10) 1.0594(8) 0.3758(10) 0.032(3) Uani 1 1 d . .
H104 H 0.4976 1.1012 0.3902 0.039 Uiso 1 1 calc R U
C105 C 0.6020(11) 1.0810(8) 0.3430(11) 0.041(4) Uani 1 1 d . .
H105 H 0.6142 1.1378 0.3366 0.049 Uiso 1 1 calc R U
C106 C 0.6513(10) 1.0239(10) 0.3204(11) 0.040(4) Uani 1 1 d . .
H106 H 0.6973 1.0408 0.2974 0.048 Uiso 1 1 calc R U
C107 C 0.6370(8) 0.9402(8) 0.3298(9) 0.025(3) Uani 1 1 d . .
H107 H 0.6732 0.9002 0.3138 0.031 Uiso 1 1 calc R U
N111 N 0.5284(6) 0.8553(6) 0.5830(7) 0.021(2) Uani 1 1 d . .
C112 C 0.4990(7) 0.9142(7) 0.6073(9) 0.021(2) Uani 1 1 d . .
C113 C 0.4627(10) 0.9893(8) 0.6319(10) 0.033(3) Uani 1 1 d . .
H11A H 0.4944 1.0371 0.6186 0.050 Uiso 1 1 calc R U
H11B H 0.4678 0.9882 0.6973 0.050 Uiso 1 1 calc R U
H11C H 0.4013 0.9934 0.5963 0.050 Uiso 1 1 calc R U
C121 C 0.4338(7) 0.7918(7) 0.3224(8) 0.021(2) Uani 1 1 d . .
H12A H 0.4115 0.8410 0.2840 0.026 Uiso 1 1 calc R U
H12B H 0.4304 0.7440 0.2810 0.026 Uiso 1 1 calc R U
C122 C 0.3780(7) 0.7756(7) 0.3817(8) 0.017(2) Uani 1 1 d . .
C123 C 0.2873(7) 0.7877(8) 0.3443(9) 0.025(2) Uani 1 1 d . .
H123 H 0.2623 0.8074 0.2837 0.029 Uiso 1 1 calc R U
C124 C 0.2366(9) 0.7690(9) 0.4016(11) 0.031(3) Uani 1 1 d . .
H124 H 0.1756 0.7777 0.3802 0.037 Uiso 1 1 calc R U
C125 C 0.2728(9) 0.7383(9) 0.4880(10) 0.028(3) Uani 1 1 d . .
H125 H 0.2366 0.7241 0.5248 0.033 Uiso 1 1 calc R U
C126 C 0.3643(7) 0.7275(7) 0.5228(8) 0.018(2) Uani 1 1 d . .
N127 N 0.4173(7) 0.7462(6) 0.4680(8) 0.018(2) Uani 1 1 d . .
O128 O 0.3953(5) 0.6981(6) 0.6023(6) 0.0265(18) Uani 1 1 d D .
C131 C 0.6030(8) 0.7398(7) 0.3283(8) 0.020(2) Uani 1 1 d . .
H13L H 0.5746 0.7413 0.2614 0.024 Uiso 1 1 calc R U
H13M H 0.6646 0.7560 0.3407 0.024 Uiso 1 1 calc R U
C132 C 0.5961(7) 0.6548(7) 0.3656(9) 0.023(2) Uani 1 1 d . .
C133 C 0.6020(9) 0.5888(8) 0.3109(11) 0.033(3) Uani 1 1 d . .
H133 H 0.6044 0.5973 0.2502 0.040 Uiso 1 1 calc R U
C134 C 0.6043(9) 0.5076(9) 0.3471(12) 0.040(3) Uani 1 1 d . .
H134 H 0.6107 0.4606 0.3125 0.048 Uiso 1 1 calc R U
C135 C 0.5971(8) 0.4996(8) 0.4345(11) 0.034(3) Uani 1 1 d . .
H135 H 0.5986 0.4460 0.4603 0.040 Uiso 1 1 calc R U
C136 C 0.5874(8) 0.5692(9) 0.4860(11) 0.029(3) Uani 1 1 d . .
N137 N 0.5837(6) 0.6472(6) 0.4489(7) 0.020(2) Uani 1 1 d . .
O138 O 0.5805(7) 0.5576(6) 0.5675(9) 0.041(3) Uani 1 1 d D .
C141 C 0.7482(8) 0.8771(9) 0.6267(9) 0.030(3) Uani 1 1 d . .
C142 C 0.7012(9) 0.9471(8) 0.5832(10) 0.031(3) Uani 1 1 d . .
H142 H 0.6479 0.9397 0.5362 0.037 Uiso 1 1 calc R U
C143 C 0.7322(11) 1.0269(10) 0.6084(12) 0.045(4) Uani 1 1 d . .
H143 H 0.7015 1.0743 0.5789 0.054 Uiso 1 1 calc R U
C144 C 0.8140(12) 1.0346(12) 0.6825(13) 0.054(5) Uani 1 1 d . .
H144 H 0.8370 1.0881 0.7008 0.064 Uiso 1 1 calc R U
C145 C 0.8555(11) 0.9705(13) 0.7233(14) 0.058(5) Uani 1 1 d . .
H145 H 0.9069 0.9781 0.7727 0.070 Uiso 1 1 calc R U
C146 C 0.8265(10) 0.8892(13) 0.6965(13) 0.051(4) Uani 1 1 d . .
H146 H 0.8598 0.8430 0.7256 0.062 Uiso 1 1 calc R U
C147 C 0.7760(10) 0.7519(10) 0.5121(12) 0.0376(14) Uani 1 1 d . .
C148 C 0.8124(9) 0.8157(11) 0.4714(10) 0.0376(14) Uani 1 1 d . .
H148 H 0.8078 0.8715 0.4891 0.045 Uiso 1 1 calc R U
C149 C 0.8545(8) 0.7987(11) 0.4064(10) 0.0376(14) Uani 1 1 d . .
H149 H 0.8776 0.8421 0.3786 0.045 Uiso 1 1 calc R U
C150 C 0.8622(9) 0.7149(11) 0.3825(10) 0.0376(14) Uani 1 1 d . .
H150 H 0.8924 0.7030 0.3392 0.045 Uiso 1 1 calc R U
C151 C 0.8284(8) 0.6504(11) 0.4186(10) 0.0376(14) Uani 1 1 d . .
H151 H 0.8341 0.5950 0.4003 0.045 Uiso 1 1 calc R U
C152 C 0.7837(8) 0.6689(11) 0.4851(10) 0.0376(14) Uani 1 1 d . .
H152 H 0.7593 0.6253 0.5111 0.045 Uiso 1 1 calc R U
C153 C 0.7622(8) 0.7151(10) 0.6920(9) 0.029(3) Uani 1 1 d . .
C154 C 0.8294(9) 0.6619(10) 0.7042(10) 0.038(3) Uani 1 1 d . .
H154 H 0.8513 0.6511 0.6541 0.045 Uiso 1 1 calc R U
C155 C 0.8672(10) 0.6229(13) 0.7859(12) 0.052(5) Uani 1 1 d . .
H155 H 0.9114 0.5828 0.7909 0.063 Uiso 1 1 calc R U
C156 C 0.8394(11) 0.6435(17) 0.8622(13) 0.072(7) Uani 1 1 d . .
H156 H 0.8683 0.6207 0.9206 0.086 Uiso 1 1 calc R U
C157 C 0.7720(9) 0.6953(19) 0.8525(12) 0.080(9) Uani 1 1 d . .
H157 H 0.7523 0.7079 0.9037 0.096 Uiso 1 1 calc R U
C158 C 0.7308(9) 0.7306(14) 0.7677(13) 0.055(5) Uani 1 1 d . .
H158 H 0.6816 0.7652 0.7606 0.067 Uiso 1 1 calc R U
Cl11 Cl 0.0806(6) -0.0995(6) 0.5012(7) 0.124(3) Uani 1 1 d . .
Cl12 Cl 0.0745(4) -0.0465(5) 0.3238(4) 0.097(2) Uani 1 1 d . .
C201 C 0.1094(18) -0.0294(17) 0.4417(18) 0.087(8) Uani 1 1 d . .
H20A H 0.1736 -0.0254 0.4618 0.105 Uiso 1 1 calc R U
H20B H 0.0863 0.0245 0.4546 0.105 Uiso 1 1 calc R U

loop_
_atom_site_aniso_label
_atom_site_aniso_U_11
_atom_site_aniso_U_22
_atom_site_aniso_U_33
_atom_site_aniso_U_23
_atom_site_aniso_U_13
_atom_site_aniso_U_12
Ru1 0.0168(4) 0.0136(4) 0.0164(5) 0.0038(4) 0.0039(4) -0.0003(4)
P1 0.0201(13) 0.0129(12) 0.0182(15) 0.0031(11) 0.0046(11) 0.0000(10)
P2 0.0195(13) 0.0253(15) 0.0164(15) 0.0023(13) 0.0042(12) -0.0004(11)
O1 0.026(4) 0.023(4) 0.023(5) 0.017(4) -0.001(4) -0.006(3)
C2 0.027(5) 0.014(5) 0.019(6) -0.001(4) 0.011(5) 0.003(4)
C3 0.038(7) 0.028(6) 0.018(6) -0.002(5) 0.006(5) -0.003(5)
C4 0.036(7) 0.030(7) 0.023(7) 0.012(5) 0.008(5) 0.004(5)
C5 0.052(8) 0.025(6) 0.037(9) -0.001(6) 0.018(7) 0.004(6)
C6 0.046(7) 0.025(6) 0.025(7) -0.001(5) 0.018(6) -0.008(5)
C7 0.028(6) 0.033(7) 0.016(6) 0.004(5) 0.007(5) 0.001(5)
N11 0.021(4) 0.017(4) 0.019(5) -0.001(4) 0.011(4) -0.002(3)
C12 0.026(5) 0.026(6) 0.020(6) -0.001(5) 0.011(5) 0.004(4)
C13 0.039(7) 0.029(6) 0.029(7) -0.006(6) 0.016(6) -0.012(5)
C36 0.022(6) 0.013(5) 0.045(9) 0.003(6) 0.000(5) -0.004(4)
C21 0.029(6) 0.030(6) 0.029(7) 0.008(5) 0.017(5) 0.005(5)
C22 0.023(3) 0.034(3) 0.023(3) 0.002(3) 0.007(2) 0.008(2)
C23 0.023(3) 0.034(3) 0.023(3) 0.002(3) 0.007(2) 0.008(2)
C24 0.023(3) 0.034(3) 0.023(3) 0.002(3) 0.007(2) 0.008(2)
C25 0.023(3) 0.034(3) 0.023(3) 0.002(3) 0.007(2) 0.008(2)
C26 0.023(3) 0.034(3) 0.023(3) 0.002(3) 0.007(2) 0.008(2)
N27 0.021(3) 0.012(3) 0.014(4) -0.003(3) 0.003(3) -0.001(2)
O28 0.027(4) 0.033(5) 0.016(4) 0.003(4) 0.002(3) -0.002(3)
C31 0.025(5) 0.018(5) 0.016(6) -0.001(4) -0.001(5) -0.003(4)
C32 0.019(5) 0.027(6) 0.024(7) -0.003(5) 0.005(5) -0.002(4)
C33 0.037(7) 0.031(7) 0.031(8) -0.007(6) 0.014(6) -0.002(5)
C34 0.035(7) 0.017(6) 0.097(16) -0.018(8) 0.017(9) 0.002(5)
C35 0.035(7) 0.018(6) 0.053(10) 0.000(6) 0.014(7) 0.002(5)
N37 0.021(3) 0.012(3) 0.014(4) -0.003(3) 0.003(3) -0.001(2)
O38 0.052(6) 0.017(4) 0.037(6) 0.010(4) -0.008(5) -0.006(4)
C41 0.029(6) 0.029(6) 0.019(6) 0.002(5) 0.005(5) 0.003(5)
C42 0.027(6) 0.045(8) 0.028(8) -0.005(6) 0.007(5) 0.006(5)
C43 0.044(8) 0.062(11) 0.044(10) -0.020(9) 0.002(7) 0.019(8)
C44 0.061(10) 0.039(8) 0.040(10) 0.002(7) 0.009(8) 0.022(7)
C45 0.054(9) 0.030(7) 0.044(10) -0.002(6) 0.022(8) 0.008(6)
C46 0.034(7) 0.033(7) 0.026(7) 0.000(6) 0.015(6) 0.006(5)
C47 0.018(5) 0.039(7) 0.021(7) 0.008(6) 0.007(5) 0.001(5)
C48 0.028(6) 0.034(7) 0.036(8) 0.005(6) 0.006(6) -0.011(5)
C49 0.031(7) 0.059(9) 0.031(8) -0.015(8) 0.003(6) -0.013(6)
C50 0.029(7) 0.066(11) 0.023(8) -0.001(7) 0.002(6) -0.005(6)
C51 0.031(6) 0.046(8) 0.026(7) 0.001(6) 0.007(6) 0.001(6)
C52 0.028(6) 0.039(7) 0.016(6) 0.002(5) 0.010(5) 0.011(5)
C53 0.025(6) 0.047(8) 0.026(7) 0.003(6) 0.013(5) -0.007(6)
C54 0.028(7) 0.115(17) 0.036(10) 0.030(10) 0.011(7) 0.004(9)
C55 0.050(10) 0.13(2) 0.047(12) 0.050(13) 0.018(9) -0.004(11)
C56 0.062(12) 0.082(14) 0.11(2) 0.037(14) 0.060(13) -0.009(10)
C57 0.037(9) 0.16(2) 0.056(13) 0.022(14) 0.019(9) -0.039(12)
C58 0.036(7) 0.068(11) 0.034(9) 0.014(8) 0.014(6) -0.009(7)
Ru2 0.0142(4) 0.0153(4) 0.0145(5) 0.0017(4) 0.0034(3) 0.0010(3)
P11 0.0182(12) 0.0157(12) 0.0150(14) 0.0024(10) 0.0039(11) -0.0002(10)
P12 0.0160(13) 0.0296(15) 0.0155(15) 0.0032(13) 0.0036(11) 0.0000(11)
O101 0.025(4) 0.026(4) 0.016(4) 0.007(3) 0.006(3) 0.001(3)
C102 0.022(5) 0.023(5) 0.010(5) 0.004(4) 0.002(4) 0.000(4)
C103 0.033(6) 0.028(6) 0.024(7) 0.008(5) 0.007(5) 0.001(5)
C104 0.051(8) 0.016(5) 0.030(8) 0.005(5) 0.012(6) 0.001(5)
C105 0.077(10) 0.019(6) 0.029(8) 0.001(6) 0.019(8) -0.018(6)
C106 0.053(9) 0.044(9) 0.028(8) 0.005(6) 0.020(7) -0.021(7)
C107 0.029(6) 0.032(6) 0.019(6) 0.000(5) 0.013(5) -0.010(5)
N111 0.020(4) 0.025(5) 0.016(5) -0.003(4) 0.003(4) -0.003(4)
C112 0.023(5) 0.020(5) 0.021(6) -0.001(4) 0.006(5) -0.003(4)
C113 0.046(7) 0.032(7) 0.018(7) -0.005(5) 0.005(6) 0.008(6)
C121 0.025(5) 0.022(5) 0.014(6) 0.001(4) 0.000(4) -0.006(4)
C122 0.015(5) 0.018(5) 0.018(6) -0.001(4) 0.003(4) 0.000(4)
C123 0.016(5) 0.027(6) 0.025(7) 0.006(5) -0.002(4) 0.006(4)
C124 0.024(6) 0.038(7) 0.029(8) -0.005(6) 0.005(5) 0.001(5)
C125 0.024(6) 0.047(8) 0.014(7) -0.002(5) 0.007(5) -0.003(5)
C126 0.021(5) 0.018(5) 0.016(6) -0.002(4) 0.005(4) 0.003(4)
N127 0.016(4) 0.021(5) 0.018(6) -0.005(4) 0.006(4) 0.005(3)
O128 0.026(4) 0.040(5) 0.017(4) 0.002(4) 0.010(3) -0.004(4)
C131 0.020(5) 0.027(6) 0.011(5) 0.005(4) 0.002(4) 0.012(4)
C132 0.021(5) 0.024(6) 0.023(7) -0.003(5) 0.003(5) 0.001(4)
C133 0.040(7) 0.026(6) 0.035(8) -0.007(6) 0.013(6) -0.003(5)
C134 0.043(7) 0.031(7) 0.043(9) -0.014(7) 0.010(7) 0.005(6)
C135 0.026(6) 0.018(5) 0.053(10) 0.003(6) 0.008(6) 0.004(5)
C136 0.019(6) 0.025(6) 0.042(9) 0.003(6) 0.009(5) 0.010(5)
N137 0.024(5) 0.011(4) 0.026(6) 0.002(4) 0.009(4) 0.005(3)
O138 0.052(6) 0.024(5) 0.054(7) 0.019(5) 0.025(5) 0.011(4)
C141 0.026(6) 0.044(7) 0.024(7) -0.006(6) 0.010(5) -0.010(5)
C142 0.040(7) 0.024(6) 0.033(8) -0.001(6) 0.015(6) -0.013(5)
C143 0.062(10) 0.040(8) 0.041(9) -0.016(7) 0.028(8) -0.030(7)
C144 0.054(10) 0.061(11) 0.046(11) -0.012(9) 0.014(8) -0.038(9)
C145 0.036(8) 0.075(13) 0.052(11) 0.000(10) -0.007(8) -0.030(8)
C146 0.026(7) 0.081(13) 0.041(10) -0.011(9) -0.001(6) -0.014(7)
C147 0.025(3) 0.066(4) 0.021(3) 0.002(3) 0.006(2) 0.005(2)
C148 0.025(3) 0.066(4) 0.021(3) 0.002(3) 0.006(2) 0.005(2)
C149 0.025(3) 0.066(4) 0.021(3) 0.002(3) 0.006(2) 0.005(2)
C150 0.025(3) 0.066(4) 0.021(3) 0.002(3) 0.006(2) 0.005(2)
C151 0.025(3) 0.066(4) 0.021(3) 0.002(3) 0.006(2) 0.005(2)
C152 0.025(3) 0.066(4) 0.021(3) 0.002(3) 0.006(2) 0.005(2)
C153 0.019(5) 0.049(9) 0.016(6) 0.008(6) 0.002(5) -0.002(5)
C154 0.038(7) 0.052(9) 0.024(7) 0.010(6) 0.009(6) 0.000(6)
C155 0.032(7) 0.078(12) 0.042(10) 0.023(9) 0.003(7) 0.006(7)
C156 0.035(9) 0.14(2) 0.033(10) 0.033(12) 0.004(7) -0.003(10)
C157 0.016(6) 0.20(3) 0.022(8) 0.015(12) 0.003(6) -0.006(10)
C158 0.018(6) 0.120(16) 0.029(9) 0.012(10) 0.008(6) 0.009(7)
Cl11 0.128(6) 0.149(8) 0.115(7) 0.040(6) 0.066(6) -0.025(6)
Cl12 0.071(3) 0.151(7) 0.058(4) -0.012(4) 0.002(3) 0.051(4)
C201 0.101(19) 0.095(19) 0.072(18) -0.041(15) 0.037(15) -0.007(14)

loop_
_atom_type_symbol
_atom_type_description
_atom_type_scat_dispersion_real
_atom_type_scat_dispersion_imag
_atom_type_scat_source
C C 0.0033 0.0016 'International Tables Vol C Tables 4.2.6.8 and 6.1.1.4'
H H 0.0000 0.0000 'International Tables Vol C Tables 4.2.6.8 and 6.1.1.4'
N N 0.0061 0.0033 'International Tables Vol C Tables 4.2.6.8 and 6.1.1.4'
O O 0.0106 0.0060 'International Tables Vol C Tables 4.2.6.8 and 6.1.1.4'
P P 0.1023 0.0942 'International Tables Vol C Tables 4.2.6.8 and 6.1.1.4'
Ru Ru -1.2594 0.8363 'International Tables Vol C Tables 4.2.6.8 and 6.1.1.4'
Cl Cl 0.1484 0.1585 'International Tables Vol C Tables 4.2.6.8 and 6.1.1.4'

loop_
_geom_angle_atom_site_label_1
_geom_angle_atom_site_label_2
_geom_angle_atom_site_label_3
_geom_angle
N11 Ru1 N37 173.4(4)
N11 Ru1 O1 86.8(4)
N37 Ru1 O1 95.4(4)
N11 Ru1 P1 97.5(3)
N37 Ru1 P1 79.4(3)
O1 Ru1 P1 170.6(3)
N11 Ru1 N27 82.1(4)
N37 Ru1 N27 91.6(4)
O1 Ru1 N27 90.4(4)
P1 Ru1 N27 81.9(3)
N11 Ru1 P2 93.6(3)
N37 Ru1 P2 92.6(3)
O1 Ru1 P2 90.3(2)
P1 Ru1 P2 97.71(12)
N27 Ru1 P2 175.6(3)
C2 P1 C31 108.2(5)
C2 P1 C21 103.6(5)
C31 P1 C21 101.0(6)
C2 P1 Ru1 128.3(4)
C31 P1 Ru1 107.3(4)
C21 P1 Ru1 105.1(4)
C47 P2 C41 100.6(6)
C47 P2 C53 100.8(6)
C41 P2 C53 100.8(6)
C47 P2 Ru1 114.3(4)
C41 P2 Ru1 117.5(4)
C53 P2 Ru1 119.8(5)
Ru1 O1 H1A 110(8)
Ru1 O1 H1B 100(9)
H1A O1 H1B 108(8)
C7 C2 C3 118.3(11)
C7 C2 P1 118.9(9)
C3 C2 P1 122.7(9)
C4 C3 C2 120.3(12)
C4 C3 H3 119.8
C2 C3 H3 119.8
C3 C4 C5 119.4(13)
C3 C4 H4 120.3
C5 C4 H4 120.3
C4 C5 C6 120.2(12)
C4 C5 H5 119.9
C6 C5 H5 119.9
C7 C6 C5 119.3(13)
C7 C6 H6 120.3
C5 C6 H6 120.3
C6 C7 C2 122.4(12)
C6 C7 H7 118.8
C2 C7 H7 118.8
C12 N11 Ru1 171.1(9)
N11 C12 C13 175.6(13)
C12 C13 H13A 109.5
C12 C13 H13B 109.5
H13A C13 H13B 109.5
C12 C13 H13C 109.5
H13A C13 H13C 109.5
H13B C13 H13C 109.5
O38 C36 N37 119.8(12)
O38 C36 C35 122.3(12)
N37 C36 C35 117.9(14)
C22 C21 P1 113.8(9)
C22 C21 H21A 108.8
P1 C21 H21A 108.8
C22 C21 H21B 108.8
P1 C21 H21B 108.8
H21A C21 H21B 107.7
C23 C22 N27 121.8(13)
C23 C22 C21 119.4(12)
N27 C22 C21 118.7(11)
C22 C23 C24 120.8(13)
C22 C23 H23 119.6
C24 C23 H23 119.6
C25 C24 C23 119.2(13)
C25 C24 H24 120.4
C23 C24 H24 120.4
C24 C25 C26 119.3(13)
C24 C25 H25 120.4
C26 C25 H25 120.4
O28 C26 N27 121.8(11)
O28 C26 C25 118.6(12)
N27 C26 C25 119.7(12)
C22 N27 C26 118.9(11)
C22 N27 Ru1 117.9(8)
C26 N27 Ru1 122.1(9)
C32 C31 P1 104.8(9)
C32 C31 H31A 110.8
P1 C31 H31A 110.8
C32 C31 H31B 110.8
P1 C31 H31B 110.8
H31A C31 H31B 108.9
C33 C32 N37 123.1(12)
C33 C32 C31 118.1(12)
N37 C32 C31 118.7(11)
C32 C33 C34 118.4(15)
C32 C33 H33 120.8
C34 C33 H33 120.8
C35 C34 C33 119.4(14)
C35 C34 H34 120.3
C33 C34 H34 120.3
C34 C35 C36 122.9(13)
C34 C35 H35 118.5
C36 C35 H35 118.5
C32 N37 C36 118.0(11)
C32 N37 Ru1 120.4(8)
C36 N37 Ru1 121.4(9)
C42 C41 C46 118.3(12)
C42 C41 P2 121.9(11)
C46 C41 P2 119.5(9)
C41 C42 C43 119.3(15)
C41 C42 H42 120.3
C43 C42 H42 120.3
C44 C43 C42 121.3(15)
C44 C43 H43 119.3
C42 C43 H43 119.3
C45 C44 C43 118.9(15)
C45 C44 H44 120.6
C43 C44 H44 120.6
C46 C45 C44 118.7(15)
C46 C45 H45 120.6
C44 C45 H45 120.6
C45 C46 C41 123.5(13)
C45 C46 H46 118.3
C41 C46 H46 118.3
C48 C47 C52 118.0(13)
C48 C47 P2 120.5(11)
C52 C47 P2 121.3(11)
C49 C48 C47 121.6(14)
C49 C48 H48 119.2
C47 C48 H48 119.2
C50 C49 C48 118.5(15)
C50 C49 H49 120.8
C48 C49 H49 120.8
C49 C50 C51 122.0(16)
C49 C50 H50 119.0
C51 C50 H50 119.0
C52 C51 C50 118.7(14)
C52 C51 H51 120.7
C50 C51 H51 120.7
C51 C52 C47 121.0(13)
C51 C52 H52 119.5
C47 C52 H52 119.5
C54 C53 C58 119.7(13)
C54 C53 P2 120.1(11)
C58 C53 P2 120.0(11)
C53 C54 C55 120.7(16)
C53 C54 H54 119.7
C55 C54 H54 119.7
C54 C55 C56 118.0(17)
C54 C55 H55 121.0
C56 C55 H55 121.0
C57 C56 C55 120.4(16)
C57 C56 H56 119.8
C55 C56 H56 119.8
C56 C57 C58 120.7(17)
C56 C57 H57 119.6
C58 C57 H57 119.6
C57 C58 C53 119.6(16)
C57 C58 H58 120.2
C53 C58 H58 120.2
N111 Ru2 N137 173.7(4)
N111 Ru2 O101 85.6(4)
N137 Ru2 O101 97.1(4)
N111 Ru2 P11 97.6(3)
N137 Ru2 P11 79.0(3)
O101 Ru2 P11 171.6(3)
N111 Ru2 N127 80.5(4)
N137 Ru2 N127 93.7(4)
O101 Ru2 N127 91.0(4)
P11 Ru2 N127 81.9(3)
N111 Ru2 P12 94.7(3)
N137 Ru2 P12 91.0(3)
O101 Ru2 P12 89.4(2)
P11 Ru2 P12 98.10(12)
N127 Ru2 P12 175.2(3)
C102 P11 C121 104.7(5)
C102 P11 C131 109.5(5)
C121 P11 C131 101.0(6)
C102 P11 Ru2 126.9(4)
C121 P11 Ru2 104.8(4)
C131 P11 Ru2 106.8(4)
C147 P12 C141 100.5(7)
C147 P12 C153 103.8(7)
C141 P12 C153 98.6(7)
C147 P12 Ru2 116.3(6)
C141 P12 Ru2 118.3(4)
C153 P12 Ru2 116.4(4)
Ru2 O101 H10A 110(8)
Ru2 O101 H10B 84(10)
H10A O101 H10B 109(8)
C107 C102 C103 119.2(11)
C107 C102 P11 124.1(9)
C103 C102 P11 116.5(8)
C104 C103 C102 119.1(12)
C104 C103 H103 120.4
C102 C103 H103 120.4
C103 C104 C105 119.5(13)
C103 C104 H104 120.2
C105 C104 H104 120.2
C106 C105 C104 121.5(12)
C106 C105 H105 119.3
C104 C105 H105 119.3
C105 C106 C107 121.4(13)
C105 C106 H106 119.3
C107 C106 H106 119.3
C106 C107 C102 119.3(12)
C106 C107 H107 120.4
C102 C107 H107 120.4
C112 N111 Ru2 170.8(10)
N111 C112 C113 176.4(13)
C112 C113 H11A 109.5
C112 C113 H11B 109.5
H11A C113 H11B 109.5
C112 C113 H11C 109.5
H11A C113 H11C 109.5
H11B C113 H11C 109.5
C122 C121 P11 112.7(8)
C122 C121 H12A 109.0
P11 C121 H12A 109.0
C122 C121 H12B 109.0
P11 C121 H12B 109.0
H12A C121 H12B 107.8
N127 C122 C123 124.3(11)
N127 C122 C121 117.5(10)
C123 C122 C121 118.0(11)
C124 C123 C122 116.2(12)
C124 C123 H123 121.9
C122 C123 H123 121.9
C125 C124 C123 121.5(12)
C125 C124 H124 119.3
C123 C124 H124 119.3
C124 C125 C126 120.3(12)
C124 C125 H125 119.8
C126 C125 H125 119.8
O128 C126 N127 121.4(10)
O128 C126 C125 118.6(11)
N127 C126 C125 119.9(11)
C122 N127 C126 117.7(10)
C122 N127 Ru2 118.7(8)
C126 N127 Ru2 122.5(9)
C132 C131 P11 105.9(8)
C132 C131 H13L 110.6
P11 C131 H13L 110.6
C132 C131 H13M 110.6
P11 C131 H13M 110.6
H13L C131 H13M 108.7
N137 C132 C133 123.9(12)
N137 C132 C131 119.2(11)
C133 C132 C131 116.9(12)
C132 C133 C134 118.5(14)
C132 C133 H133 120.7
C134 C133 H133 120.7
C135 C134 C133 117.7(13)
C135 C134 H134 121.2
C133 C134 H134 121.2
C134 C135 C136 121.4(14)
C134 C135 H135 119.3
C136 C135 H135 119.3
O138 C136 N137 121.5(13)
O138 C136 C135 118.5(13)
N137 C136 C135 119.9(14)
C132 N137 C136 118.2(11)
C132 N137 Ru2 121.2(8)
C136 N137 Ru2 120.6(9)
C146 C141 C142 118.9(14)
C146 C141 P12 121.8(13)
C142 C141 P12 119.3(10)
C143 C142 C141 120.7(14)
C143 C142 H142 119.6
C141 C142 H142 119.6
C142 C143 C144 117.3(17)
C142 C143 H143 121.4
C144 C143 H143 121.4
C145 C144 C143 121.6(16)
C145 C144 H144 119.2
C143 C144 H144 119.2
C144 C145 C146 121.8(16)
C144 C145 H145 119.1
C146 C145 H145 119.1
C141 C146 C145 119.6(17)
C141 C146 H146 120.2
C145 C146 H146 120.2
C148 C147 C152 118.5(14)
C148 C147 P12 122.0(12)
C152 C147 P12 119.1(12)
C149 C148 C147 121.6(16)
C149 C148 H148 119.2
C147 C148 H148 119.2
C148 C149 C150 118.2(15)
C148 C149 H149 120.9
C150 C149 H149 120.9
C151 C150 C149 123.4(14)
C151 C150 H150 118.3
C149 C150 H150 118.3
C150 C151 C152 117.9(16)
C150 C151 H151 121.0
C152 C151 H151 121.0
C147 C152 C151 120.5(15)
C147 C152 H152 119.8
C151 C152 H152 119.8
C154 C153 C158 117.7(13)
C154 C153 P12 126.2(11)
C158 C153 P12 116.0(12)
C153 C154 C155 122.7(15)
C153 C154 H154 118.6
C155 C154 H154 118.6
C154 C155 C156 118.8(17)
C154 C155 H155 120.6
C156 C155 H155 120.6
C157 C156 C155 119.9(17)
C157 C156 H156 120.0
C155 C156 H156 120.0
C156 C157 C158 120.4(17)
C156 C157 H157 119.8
C158 C157 H157 119.8
C157 C158 C153 120.1(16)
C157 C158 H158 120.0
C153 C158 H158 120.0
Cl11 C201 Cl12 114.5(15)
Cl11 C201 H20A 108.6
Cl12 C201 H20A 108.6
Cl11 C201 H20B 108.6
Cl12 C201 H20B 108.6
H20A C201 H20B 107.6

loop_
_geom_bond_atom_site_label_1
_geom_bond_atom_site_label_2
_geom_bond_distance
Ru1 N11 2.027(9)
Ru1 N37 2.161(9)
Ru1 O1 2.166(8)
Ru1 P1 2.214(3)
Ru1 N27 2.254(11)
Ru1 P2 2.323(3)
P1 C2 1.808(11)
P1 C31 1.822(12)
P1 C21 1.830(12)
P2 C47 1.827(14)
P2 C41 1.850(13)
P2 C53 1.851(14)
O1 H1A 0.87(5)
O1 H1B 0.88(5)
C2 C7 1.390(17)
C2 C3 1.392(18)
C3 C4 1.389(18)
C3 H3 0.9500
C4 C5 1.39(2)
C4 H4 0.9500
C5 C6 1.39(2)
C5 H5 0.9500
C6 C7 1.348(18)
C6 H6 0.9500
C7 H7 0.9500
N11 C12 1.152(16)
C12 C13 1.478(17)
C13 H13A 0.9800
C13 H13B 0.9800
C13 H13C 0.9800
C36 O38 1.26(2)
C36 N37 1.399(15)
C36 C35 1.42(2)
C21 C22 1.463(19)
C21 H21A 0.9900
C21 H21B 0.9900
C22 C23 1.335(17)
C22 N27 1.365(18)
C23 C24 1.40(2)
C23 H23 0.9500
C24 C25 1.36(2)
C24 H24 0.9500
C25 C26 1.424(17)
C25 H25 0.9500
C26 O28 1.275(16)
C26 N27 1.381(17)
C31 C32 1.519(16)
C31 H31A 0.9900
C31 H31B 0.9900
C32 C33 1.374(18)
C32 N37 1.375(16)
C33 C34 1.41(2)
C33 H33 0.9500
C34 C35 1.32(3)
C34 H34 0.9500
C35 H35 0.9500
C41 C42 1.372(18)
C41 C46 1.390(18)
C42 C43 1.40(2)
C42 H42 0.9500
C43 C44 1.39(3)
C43 H43 0.9500
C44 C45 1.39(2)
C44 H44 0.9500
C45 C46 1.362(19)
C45 H45 0.9500
C46 H46 0.9500
C47 C48 1.40(2)
C47 C52 1.402(18)
C48 C49 1.38(2)
C48 H48 0.9500
C49 C50 1.36(2)
C49 H49 0.9500
C50 C51 1.40(2)
C50 H50 0.9500
C51 C52 1.37(2)
C51 H51 0.9500
C52 H52 0.9500
C53 C54 1.34(2)
C53 C58 1.42(2)
C54 C55 1.41(2)
C54 H54 0.9500
C55 C56 1.44(3)
C55 H55 0.9500
C56 C57 1.33(3)
C56 H56 0.9500
C57 C58 1.39(2)
C57 H57 0.9500
C58 H58 0.9500
Ru2 N111 2.012(10)
Ru2 N137 2.166(10)
Ru2 O101 2.188(8)
Ru2 P11 2.217(3)
Ru2 N127 2.233(11)
Ru2 P12 2.307(3)
P11 C102 1.803(11)
P11 C121 1.832(11)
P11 C131 1.833(12)
P12 C147 1.817(17)
P12 C141 1.825(14)
P12 C153 1.852(14)
O101 H10A 0.87(5)
O101 H10B 0.83(4)
C102 C107 1.407(16)
C102 C103 1.417(17)
C103 C104 1.392(17)
C103 H103 0.9500
C104 C105 1.40(2)
C104 H104 0.9500
C105 C106 1.33(2)
C105 H105 0.9500
C106 C107 1.388(19)
C106 H106 0.9500
C107 H107 0.9500
N111 C112 1.171(15)
C112 C113 1.445(17)
C113 H11A 0.9800
C113 H11B 0.9800
C113 H11C 0.9800
C121 C122 1.478(16)
C121 H12A 0.9900
C121 H12B 0.9900
C122 N127 1.369(17)
C122 C123 1.418(15)
C123 C124 1.40(2)
C123 H123 0.9500
C124 C125 1.37(2)
C124 H124 0.9500
C125 C126 1.423(17)
C125 H125 0.9500
C126 O128 1.263(15)
C126 N127 1.395(16)
C131 C132 1.504(16)
C131 H13L 0.9900
C131 H13M 0.9900
C132 N137 1.352(17)
C132 C133 1.378(18)
C133 C134 1.42(2)
C133 H133 0.9500
C134 C135 1.38(2)
C134 H134 0.9500
C135 C136 1.41(2)
C135 H135 0.9500
C136 O138 1.296(19)
C136 N137 1.377(17)
C141 C146 1.41(2)
C141 C142 1.41(2)
C142 C143 1.397(18)
C142 H142 0.9500
C143 C144 1.47(2)
C143 H143 0.9500
C144 C145 1.29(3)
C144 H144 0.9500
C145 C146 1.42(3)
C145 H145 0.9500
C146 H146 0.9500
C147 C148 1.42(2)
C147 C152 1.42(2)
C148 C149 1.388(19)
C148 H148 0.9500
C149 C150 1.42(2)
C149 H149 0.9500
C150 C151 1.37(2)
C150 H150 0.9500
C151 C152 1.441(19)
C151 H151 0.9500
C152 H152 0.9500
C153 C154 1.35(2)
C153 C158 1.42(2)
C154 C155 1.37(2)
C154 H154 0.9500
C155 C156 1.41(3)
C155 H155 0.9500
C156 C157 1.35(3)
C156 H156 0.9500
C157 C158 1.39(3)
C157 H157 0.9500
C158 H158 0.9500
Cl11 C201 1.61(3)
Cl12 C201 1.75(3)
C201 H20A 0.9900
C201 H20B 0.9900

loop_
_geom_torsion_atom_site_label_1
_geom_torsion_atom_site_label_2
_geom_torsion_atom_site_label_3
_geom_torsion_atom_site_label_4
_geom_torsion
C31 P1 C2 C7 -167.2(9)
C21 P1 C2 C7 -60.5(11)
Ru1 P1 C2 C7 61.6(11)
C31 P1 C2 C3 15.7(12)
C21 P1 C2 C3 122.4(11)
Ru1 P1 C2 C3 -115.5(10)
C7 C2 C3 C4 -2.2(19)
P1 C2 C3 C4 174.8(10)
C2 C3 C4 C5 1(2)
C3 C4 C5 C6 1(2)
C4 C5 C6 C7 -2(2)
C5 C6 C7 C2 1(2)
C3 C2 C7 C6 1.2(19)
P1 C2 C7 C6 -176.0(10)
C2 P1 C21 C22 120.7(10)
C31 P1 C21 C22 -127.3(11)
Ru1 P1 C21 C22 -15.8(11)
P1 C21 C22 C23 -164.3(11)
P1 C21 C22 N27 18.6(17)
N27 C22 C23 C24 -3(2)
C21 C22 C23 C24 180.0(13)
C22 C23 C24 C25 5(2)
C23 C24 C25 C26 -6(2)
C24 C25 C26 O28 -176.1(12)
C24 C25 C26 N27 5(2)
C23 C22 N27 C26 2(2)
C21 C22 N27 C26 179.4(12)
C23 C22 N27 Ru1 170.9(11)
C21 C22 N27 Ru1 -12.0(16)
O28 C26 N27 C22 177.9(12)
C25 C26 N27 C22 -3.4(19)
O28 C26 N27 Ru1 9.9(17)
C25 C26 N27 Ru1 -171.5(9)
C2 P1 C31 C32 -173.4(8)
C21 P1 C31 C32 78.1(9)
Ru1 P1 C31 C32 -31.6(9)
P1 C31 C32 C33 -154.7(10)
P1 C31 C32 N37 28.2(13)
N37 C32 C33 C34 0.8(19)
C31 C32 C33 C34 -176.2(11)
C32 C33 C34 C35 1(2)
C33 C34 C35 C36 0(2)
O38 C36 C35 C34 176.9(14)
N37 C36 C35 C34 -3(2)
C33 C32 N37 C36 -4.2(17)
C31 C32 N37 C36 172.8(10)
C33 C32 N37 Ru1 171.5(9)
C31 C32 N37 Ru1 -11.5(14)
O38 C36 N37 C32 -174.9(11)
C35 C36 N37 C32 5.3(16)
O38 C36 N37 Ru1 9.4(16)
C35 C36 N37 Ru1 -170.3(9)
C47 P2 C41 C42 81.9(12)
C53 P2 C41 C42 -21.4(13)
Ru1 P2 C41 C42 -153.4(10)
C47 P2 C41 C46 -91.7(11)
C53 P2 C41 C46 165.0(11)
Ru1 P2 C41 C46 32.9(12)
C46 C41 C42 C43 -1(2)
P2 C41 C42 C43 -174.3(12)
C41 C42 C43 C44 0(2)
C42 C43 C44 C45 1(3)
C43 C44 C45 C46 -1(3)
C44 C45 C46 C41 1(3)
C42 C41 C46 C45 0(2)
P2 C41 C46 C45 174.1(13)
C41 P2 C47 C48 -160.0(10)
C53 P2 C47 C48 -56.7(12)
Ru1 P2 C47 C48 73.1(11)
C41 P2 C47 C52 22.8(11)
C53 P2 C47 C52 126.1(11)
Ru1 P2 C47 C52 -104.1(10)
C52 C47 C48 C49 1(2)
P2 C47 C48 C49 -176.6(11)
C47 C48 C49 C50 2(2)
C48 C49 C50 C51 -2(2)
C49 C50 C51 C52 0(2)
C50 C51 C52 C47 2.7(19)
C48 C47 C52 C51 -2.9(18)
P2 C47 C52 C51 174.4(10)
C47 P2 C53 C54 166.1(16)
C41 P2 C53 C54 -90.8(16)
Ru1 P2 C53 C54 39.8(18)
C47 P2 C53 C58 -19.7(15)
C41 P2 C53 C58 83.4(15)
Ru1 P2 C53 C58 -145.9(12)
C58 C53 C54 C55 7(3)
P2 C53 C54 C55 -178.3(17)
C53 C54 C55 C56 -1(4)
C54 C55 C56 C57 -7(4)
C55 C56 C57 C58 9(4)
C56 C57 C58 C53 -3(4)
C54 C53 C58 C57 -6(3)
P2 C53 C58 C57 -179.9(18)
C121 P11 C102 C107 -126.2(10)
C131 P11 C102 C107 -18.5(12)
Ru2 P11 C102 C107 111.9(10)
C121 P11 C102 C103 59.3(11)
C131 P11 C102 C103 166.9(9)
Ru2 P11 C102 C103 -62.6(11)
C107 C102 C103 C104 0.9(19)
P11 C102 C103 C104 175.7(10)
C102 C103 C104 C105 -1(2)
C103 C104 C105 C106 1(2)
C104 C105 C106 C107 -1(3)
C105 C106 C107 C102 1(2)
C103 C102 C107 C106 -0.4(19)
P11 C102 C107 C106 -174.9(11)
C102 P11 C121 C122 -115.3(9)
C131 P11 C121 C122 131.0(9)
Ru2 P11 C121 C122 20.1(9)
P11 C121 C122 N127 -23.2(13)
P11 C121 C122 C123 159.7(9)
N127 C122 C123 C124 1.0(18)
C121 C122 C123 C124 177.8(11)
C122 C123 C124 C125 -2(2)
C123 C124 C125 C126 2(2)
C124 C125 C126 O128 -179.2(12)
C124 C125 C126 N127 -1.6(19)
C123 C122 N127 C126 -0.5(17)
C121 C122 N127 C126 -177.3(10)
C123 C122 N127 Ru2 -168.3(9)
C121 C122 N127 Ru2 14.9(13)
O128 C126 N127 C122 178.2(11)
C125 C126 N127 C122 0.7(16)
O128 C126 N127 Ru2 -14.4(15)
C125 C126 N127 Ru2 168.1(9)
C102 P11 C131 C132 169.8(8)
C121 P11 C131 C132 -80.1(8)
Ru2 P11 C131 C132 29.3(9)
P11 C131 C132 N137 -23.3(13)
P11 C131 C132 C133 156.0(10)
N137 C132 C133 C134 -7(2)
C131 C132 C133 C134 173.9(12)
C132 C133 C134 C135 3(2)
C133 C134 C135 C136 0(2)
C134 C135 C136 O138 179.7(13)
C134 C135 C136 N137 0.9(19)
C133 C132 N137 C136 7.9(18)
C131 C132 N137 C136 -172.9(10)
C133 C132 N137 Ru2 -173.4(10)
C131 C132 N137 Ru2 5.8(14)
O138 C136 N137 C132 176.5(12)
C135 C136 N137 C132 -4.8(17)
O138 C136 N137 Ru2 -2.2(16)
C135 C136 N137 Ru2 176.6(9)
C147 P12 C141 C146 -79.0(13)
C153 P12 C141 C146 26.8(13)
Ru2 P12 C141 C146 153.2(11)
C147 P12 C141 C142 97.2(12)
C153 P12 C141 C142 -156.9(11)
Ru2 P12 C141 C142 -30.6(12)
C146 C141 C142 C143 0(2)
P12 C141 C142 C143 -175.9(11)
C141 C142 C143 C144 -1(2)
C142 C143 C144 C145 -1(3)
C143 C144 C145 C146 3(3)
C142 C141 C146 C145 2(2)
P12 C141 C146 C145 177.8(14)
C144 C145 C146 C141 -3(3)
C141 P12 C147 C148 -24.5(15)
C153 P12 C147 C148 -126.2(13)
Ru2 P12 C147 C148 104.6(13)
C141 P12 C147 C152 163.2(12)
C153 P12 C147 C152 61.5(14)
Ru2 P12 C147 C152 -67.8(13)
C152 C147 C148 C149 0(2)
P12 C147 C148 C149 -172.2(11)
C147 C148 C149 C150 -1(2)
C148 C149 C150 C151 2(2)
C149 C150 C151 C152 -1(2)
C148 C147 C152 C151 1(2)
P12 C147 C152 C151 173.2(11)
C150 C151 C152 C147 0(2)
C147 P12 C153 C154 -6.2(16)
C141 P12 C153 C154 -109.4(14)
Ru2 P12 C153 C154 123.0(13)
C147 P12 C153 C158 171.1(13)
C141 P12 C153 C158 68.0(13)
Ru2 P12 C153 C158 -59.7(14)
C158 C153 C154 C155 0(2)
P12 C153 C154 C155 177.5(14)
C153 C154 C155 C156 -5(3)
C154 C155 C156 C157 5(3)
C155 C156 C157 C158 -2(4)
C156 C157 C158 C153 -3(4)
C154 C153 C158 C157 4(3)
P12 C153 C158 C157 -173.9(18)

loop_
_platon_squeeze_void_nr
_platon_squeeze_void_average_x
_platon_squeeze_void_average_y
_platon_squeeze_void_average_z
_platon_squeeze_void_volume
_platon_squeeze_void_count_electrons
_platon_squeeze_void_content
1 0.893 0.635 0.166 205 41 ' '
2 0.868 -0.001 0.450 19 4 ' '
3 0.762 0.143 0.472 6 1 ' '
4 0.898 0.373 0.673 198 40 ' '
5 0.869 0.001 0.950 20 4 ' '
